data_2207455
loop_
_publ_author_name
'Kruszynski, Rafal'
'Trzesowska, Agata'
'Majewski, Piotr'
'Bodalski, Ryszard'

_publ_section_title
;Racemic
 (1<i>SR</i>,2<i>SR</i>,7a<i>RS</i>)-1,2,7a-trihydroxy-2-methylperhydro-1-phosphaindene
 1-oxide monohydrate
;
_journal_coeditor_code BT6781
_journal_issue 12
_journal_name_full 'Acta Crystallographica Section E'
_journal_page_first o4123
_journal_page_last o4125
_journal_paper_doi 10.1107/S1600536805036664
_journal_volume 61
_journal_year 2005
_chemical_formula_iupac 'C9 H17 O4 P, H2 O'
_chemical_formula_moiety 'C9 H17 O4 P, H2 O'
_chemical_formula_sum 'C9 H19 O5 P'
_chemical_formula_weight 238.21
_chemical_name_systematic
;
(1S,2S,7aR)-1,2,7a-trihydroxy-2-methylperhydro-1-phosphaindene
1-oxide hydrate
;
_space_group_IT_number 2
_symmetry_cell_setting triclinic
_symmetry_space_group_name_Hall '-P 1'
_symmetry_space_group_name_H-M 'P -1'
_atom_sites_solution_hydrogens direct
_atom_sites_solution_primary direct
_atom_sites_solution_secondary direct
_cell_angle_alpha 69.954(5)
_cell_angle_beta 77.247(4)
_cell_angle_gamma 83.521(4)
_cell_formula_units_Z 2
_cell_length_a 6.4427(3)
_cell_length_b 8.1772(5)
_cell_length_c 11.3794(6)
_cell_measurement_reflns_used 5990
_cell_measurement_temperature 291.0(3)
_cell_measurement_theta_max 25
_cell_measurement_theta_min 2
_cell_volume 548.84(5)
_computing_cell_refinement 'CrysAlis RED (UNIL IC & Kuma, 2000)'
_computing_data_collection 'CrysAlis CCD (UNIL IC & Kuma, 2000)'
_computing_data_reduction 'CrysAlis RED'
_computing_molecular_graphics 'MERCURY (Version 1.4; Bruno <i>et al.</i>,  2002)'
_computing_publication_material SHELXL97
_computing_structure_refinement 'SHELXL97 (Sheldrick, 1997)'
_computing_structure_solution 'SHELXS97 (Sheldrick, 1990)'
_diffrn_ambient_temperature 291.0(3)
_diffrn_measured_fraction_theta_full 0.998
_diffrn_measured_fraction_theta_max 0.917
_diffrn_measurement_device_type 'Kuma KM-4-CCD'
_diffrn_measurement_method \w
_diffrn_radiation_monochromator graphite
_diffrn_radiation_source 'fine-focus sealed tube'
_diffrn_radiation_type MoK\a
_diffrn_radiation_wavelength 0.71073
_diffrn_reflns_av_R_equivalents 0.0178
_diffrn_reflns_av_sigmaI/netI 0.0123
_diffrn_reflns_limit_h_max 8
_diffrn_reflns_limit_h_min -9
_diffrn_reflns_limit_k_max 11
_diffrn_reflns_limit_k_min -11
_diffrn_reflns_limit_l_max 15
_diffrn_reflns_limit_l_min -16
_diffrn_reflns_number 10280
_diffrn_reflns_theta_full 25.00
_diffrn_reflns_theta_max 30.71
_diffrn_reflns_theta_min 3.24
_diffrn_standards_decay_% 1.23
_diffrn_standards_interval_time 27.2
_diffrn_standards_number 23
_exptl_absorpt_coefficient_mu 0.251
_exptl_absorpt_correction_T_max 0.938
_exptl_absorpt_correction_T_min 0.912
_exptl_absorpt_correction_type numerical
_exptl_absorpt_process_details '(X-RED; Stoe & Cie, 1999)'
_exptl_crystal_colour colourless
_exptl_crystal_density_diffrn 1.441
_exptl_crystal_density_method 'not measured'
_exptl_crystal_description prism
_exptl_crystal_F_000 256
_exptl_crystal_size_max 0.38
_exptl_crystal_size_mid 0.30
_exptl_crystal_size_min 0.26
_refine_diff_density_max 0.269
_refine_diff_density_min -0.439
_refine_ls_extinction_method none
_refine_ls_goodness_of_fit_ref 1.113
_refine_ls_hydrogen_treatment mixed
_refine_ls_matrix_type full
_refine_ls_number_parameters 151
_refine_ls_number_reflns 3130
_refine_ls_number_restraints 3
_refine_ls_restrained_S_all 1.112
_refine_ls_R_factor_all 0.0304
_refine_ls_R_factor_gt 0.0282
_refine_ls_shift/su_max 0.001
_refine_ls_shift/su_mean 0.000
_refine_ls_structure_factor_coef Fsqd
_refine_ls_weighting_details 'w=1/[\s^2^(Fo^2^)+(0.0413P)^2^+0.1433P] where P=(Fo^2^+2Fc^2^)/3'
_refine_ls_weighting_scheme calc
_refine_ls_wR_factor_gt 0.0779
_refine_ls_wR_factor_ref 0.0793
_reflns_number_gt 2936
_reflns_number_total 3130
_reflns_threshold_expression I>2\s(I)
_cod_data_source_file bt6781.cif
_cod_data_source_block I
_cod_database_code 2207455
_cod_database_fobs_code 2207455

loop_
_symmetry_equiv_pos_as_xyz
'x, y, z'
'-x, -y, -z'

loop_
_atom_site_label
_atom_site_fract_x
_atom_site_fract_y
_atom_site_fract_z
_atom_site_U_iso_or_equiv
_atom_site_adp_type
_atom_site_calc_flag
_atom_site_refinement_flags
_atom_site_occupancy
_atom_site_type_symbol
P1 0.73188(3) 0.68020(3) 0.63173(2) 0.01651(7) Uani d . 1 P
O1 0.80825(12) 0.69437(10) 0.48889(7) 0.02546(16) Uani d . 1 O
H1O 0.7288 0.7657 0.4307 0.076(7) Uiso d R 1 H
O2 0.52769(11) 0.77964(9) 0.66064(8) 0.02400(16) Uani d . 1 O
O3 1.14181(11) 0.72916(12) 0.59406(8) 0.02883(17) Uani d . 1 O
H3O 1.2572 0.7428 0.6197 0.050(5) Uiso d R 1 H
O4 0.72505(12) 0.33449(10) 0.65168(7) 0.02497(16) Uani d . 1 O
H4O 0.8417 0.3475 0.5893 0.056(5) Uiso d R 1 H
C1 0.95503(14) 0.73461(12) 0.68860(9) 0.01906(18) Uani d . 1 C
C2 0.95989(15) 0.57838(13) 0.81168(10) 0.02117(18) Uani d . 1 C
H2A 1.0934 0.5721 0.8394 0.025 Uiso calc R 1 H
H2B 0.8442 0.5912 0.8792 0.025 Uiso calc R 1 H
C3 0.93611(15) 0.41196(12) 0.78212(10) 0.01988(18) Uani d . 1 C
H3 1.0559 0.4043 0.7139 0.024 Uiso calc R 1 H
C4 0.73010(14) 0.44307(12) 0.72650(9) 0.01690(17) Uani d . 1 C
C5 0.93950(18) 0.24110(14) 0.89378(11) 0.0284(2) Uani d . 1 C
H5A 0.9633 0.1445 0.8607 0.034 Uiso calc R 1 H
H5B 1.0582 0.2401 0.9337 0.034 Uiso calc R 1 H
C6 0.7350(2) 0.21352(15) 0.99489(11) 0.0312(2) Uani d . 1 C
H6A 0.7424 0.0994 1.0587 0.037 Uiso calc R 1 H
H6B 0.7195 0.3005 1.0370 0.037 Uiso calc R 1 H
C7 0.54296(18) 0.22759(15) 0.93349(11) 0.0284(2) Uani d . 1 C
H7A 0.4139 0.2111 0.9984 0.034 Uiso calc R 1 H
H7B 0.5550 0.1366 0.8954 0.034 Uiso calc R 1 H
C8 0.52887(15) 0.40562(13) 0.83110(10) 0.02259(19) Uani d . 1 C
H8A 0.5060 0.4955 0.8709 0.027 Uiso calc R 1 H
H8B 0.4072 0.4104 0.7926 0.027 Uiso calc R 1 H
C9 0.92442(19) 0.90978(14) 0.71070(12) 0.0289(2) Uani d . 1 C
H9A 1.0431 0.9276 0.7425 0.043 Uiso calc R 1 H
H9B 0.7955 0.9112 0.7718 0.043 Uiso calc R 1 H
H9C 0.9153 1.0010 0.6317 0.043 Uiso calc R 1 H
O99 0.58743(13) 0.88192(11) 0.33297(8) 0.02909(17) Uani d D 1 O
H99O 0.483(3) 0.822(2) 0.3398(18) 0.053(5) Uiso d D 1 H
H99P 0.538(3) 0.978(2) 0.3442(18) 0.051(5) Uiso d D 1 H

loop_
_atom_site_aniso_label
_atom_site_aniso_U_11
_atom_site_aniso_U_22
_atom_site_aniso_U_33
_atom_site_aniso_U_12
_atom_site_aniso_U_13
_atom_site_aniso_U_23
P1 0.01366(11) 0.01659(12) 0.02060(12) 0.00026(8) -0.00438(8) -0.00737(9)
O1 0.0260(4) 0.0300(4) 0.0206(3) 0.0030(3) -0.0062(3) -0.0087(3)
O2 0.0161(3) 0.0219(3) 0.0356(4) 0.0034(3) -0.0063(3) -0.0119(3)
O3 0.0146(3) 0.0438(5) 0.0307(4) -0.0057(3) -0.0004(3) -0.0166(3)
O4 0.0286(4) 0.0239(4) 0.0278(4) -0.0063(3) -0.0029(3) -0.0153(3)
C1 0.0150(4) 0.0206(4) 0.0239(4) -0.0022(3) -0.0034(3) -0.0100(3)
C2 0.0198(4) 0.0219(4) 0.0260(4) 0.0006(3) -0.0092(3) -0.0106(4)
C3 0.0162(4) 0.0195(4) 0.0263(4) 0.0027(3) -0.0065(3) -0.0100(4)
C4 0.0156(4) 0.0166(4) 0.0207(4) -0.0004(3) -0.0039(3) -0.0088(3)
C5 0.0277(5) 0.0212(5) 0.0364(6) 0.0051(4) -0.0137(4) -0.0068(4)
C6 0.0398(6) 0.0260(5) 0.0256(5) -0.0001(4) -0.0102(4) -0.0038(4)
C7 0.0274(5) 0.0258(5) 0.0262(5) -0.0047(4) -0.0007(4) -0.0029(4)
C8 0.0172(4) 0.0229(5) 0.0253(5) 0.0001(3) -0.0011(3) -0.0070(4)
C9 0.0312(5) 0.0209(5) 0.0397(6) -0.0043(4) -0.0092(4) -0.0138(4)

loop_
_atom_type_symbol
_atom_type_description
_atom_type_scat_dispersion_real
_atom_type_scat_dispersion_imag
_atom_type_scat_source
C C 0.0033 0.0016 'International Tables Vol C Tables 4.2.6.8 and 6.1.1.4'
H H 0.0000 0.0000 'International Tables Vol C Tables 4.2.6.8 and 6.1.1.4'
O O 0.0106 0.0060 'International Tables Vol C Tables 4.2.6.8 and 6.1.1.4'
P P 0.1023 0.0942 'International Tables Vol C Tables 4.2.6.8 and 6.1.1.4'

loop_
_geom_angle_atom_site_label_1
_geom_angle_atom_site_label_2
_geom_angle_atom_site_label_3
_geom_angle
_geom_angle_publ_flag
O2 P1 O1 115.11(4) yes
O2 P1 C1 113.38(4) yes
O1 P1 C1 108.51(4) yes
O2 P1 C4 114.28(4) yes
O1 P1 C4 106.91(4) yes
C1 P1 C4 96.99(4) yes
P1 O1 H1O 118.0 no
C1 O3 H3O 110.3 no
C4 O4 H4O 110.8 no
O3 C1 C9 111.35(8) no
O3 C1 C2 110.42(8) no
C9 C1 C2 113.40(8) no
O3 C1 P1 105.80(6) no
C9 C1 P1 113.99(7) no
C2 C1 P1 101.23(6) yes
C3 C2 C1 107.75(8) yes
C3 C2 H2A 110.2 no
C1 C2 H2A 110.2 no
C3 C2 H2B 110.2 no
C1 C2 H2B 110.2 no
H2A C2 H2B 108.5 no
C5 C3 C2 115.43(8) no
C5 C3 C4 113.24(8) no
C2 C3 C4 105.90(7) yes
C5 C3 H3 107.3 no
C2 C3 H3 107.3 no
C4 C3 H3 107.3 no
O4 C4 C8 106.02(7) no
O4 C4 C3 112.77(7) no
C8 C4 C3 112.24(8) no
O4 C4 P1 112.97(6) no
C8 C4 P1 109.60(6) no
C3 C4 P1 103.36(6) yes
C6 C5 C3 113.71(9) no
C6 C5 H5A 108.8 no
C3 C5 H5A 108.8 no
C6 C5 H5B 108.8 no
C3 C5 H5B 108.8 no
H5A C5 H5B 107.7 no
C7 C6 C5 110.18(9) no
C7 C6 H6A 109.6 no
C5 C6 H6A 109.6 no
C7 C6 H6B 109.6 no
C5 C6 H6B 109.6 no
H6A C6 H6B 108.1 no
C6 C7 C8 110.77(9) no
C6 C7 H7A 109.5 no
C8 C7 H7A 109.5 no
C6 C7 H7B 109.5 no
C8 C7 H7B 109.5 no
H7A C7 H7B 108.1 no
C7 C8 C4 112.55(8) no
C7 C8 H8A 109.1 no
C4 C8 H8A 109.1 no
C7 C8 H8B 109.1 no
C4 C8 H8B 109.1 no
H8A C8 H8B 107.8 no
C1 C9 H9A 109.5 no
C1 C9 H9B 109.5 no
H9A C9 H9B 109.5 no
C1 C9 H9C 109.5 no
H9A C9 H9C 109.5 no
H9B C9 H9C 109.5 no
H99O O99 H99P 108.4(16) no

loop_
_geom_bond_atom_site_label_1
_geom_bond_atom_site_label_2
_geom_bond_distance
_geom_bond_publ_flag
P1 O2 1.5003(7) yes
P1 O1 1.5583(8) yes
P1 C1 1.8537(9) no
P1 C4 1.8679(10) no
O1 H1O 0.9264 no
O3 C1 1.4341(12) no
O3 H3O 0.8875 no
O4 C4 1.4323(11) no
O4 H4O 0.9007 no
C1 C9 1.5216(14) no
C1 C2 1.5422(14) no
C2 C3 1.5402(13) no
C2 H2A 0.9700 no
C2 H2B 0.9700 no
C3 C5 1.5347(14) no
C3 C4 1.5528(13) no
C3 H3 0.9800 no
C4 C8 1.5329(13) no
C5 C6 1.5267(17) no
C5 H5A 0.9700 no
C5 H5B 0.9700 no
C6 C7 1.5251(16) no
C6 H6A 0.9700 no
C6 H6B 0.9700 no
C7 C8 1.5294(15) no
C7 H7A 0.9700 no
C7 H7B 0.9700 no
C8 H8A 0.9700 no
C8 H8B 0.9700 no
C9 H9A 0.9600 no
C9 H9B 0.9600 no
C9 H9C 0.9600 no
O99 H99O 0.850(14) no
O99 H99P 0.856(14) no

loop_
_geom_hbond_atom_site_label_D
_geom_hbond_atom_site_label_H
_geom_hbond_atom_site_label_A
_geom_hbond_site_symmetry_A
_geom_hbond_distance_DH
_geom_hbond_distance_HA
_geom_hbond_distance_DA
_geom_hbond_angle_DHA
O1 H1O O99 . 0.93 1.58 2.5062(11) 178
O3 H3O O2 1_655 0.89 1.98 2.8640(10) 175
O4 H4O O1 2_766 0.90 2.27 3.1033(11) 154
O4 H4O O3 2_766 0.90 2.35 2.9435(11) 123
O99 H99O O4 2_666 0.850(14) 1.922(14) 2.7662(11) 172.5(18)
O99 H99P O2 2_676 0.856(14) 1.961(14) 2.8045(11) 168.0(18)

loop_
_geom_torsion_atom_site_label_1
_geom_torsion_atom_site_label_2
_geom_torsion_atom_site_label_3
_geom_torsion_atom_site_label_4
_geom_torsion
_geom_torsion_publ_flag
P1 C1 C2 C3 43.86(8) yes
C1 C2 C3 C4 -54.42(9) yes
C2 C3 C4 P1 35.92(8) yes
C3 C4 P1 C1 -9.52(6) yes
C4 P1 C1 C2 -19.04(6) yes
C4 C3 C5 C6 -48.11(12) yes
C3 C5 C6 C7 54.41(13) yes
C5 C6 C7 C8 -58.56(12) yes
C6 C7 C8 C4 57.80(12) yes
C7 C8 C4 C3 -50.59(11) yes
C8 C4 C3 C5 45.38(11) yes
C2 C3 C4 C8 -82.09(9) yes
C5 C3 C4 P1 163.38(7) yes
